data_2218078
loop_
_publ_author_name
'Fun, Hoong-Kun'
'Chantrapromma, Suchada'
'Marandi, Farzin'

_publ_section_title
;
 \m-Pyrazine-bis[tetraaquacadmium(II)]
 \m-pyrazine-bis[tetraacetatocadmium(II)]
;
_journal_coeditor_code CI2576
_journal_issue 5
_journal_name_full 'Acta Crystallographica Section E'
_journal_page_first m736
_journal_page_last m737
_journal_paper_doi 10.1107/S1600536808010994
_journal_volume 64
_journal_year 2008
_chemical_formula_iupac '[Cd2 (C4 H4 N2) (H2 O)8] [Cd2 (C2 H3 O2)8 (C4 H4 N2)]'
_chemical_formula_moiety 'C4 H20 Cd2 N2 O8 4+, C20 H28 Cd2 N2 O16 4-'
_chemical_formula_sum 'C24 H48 Cd4 N4 O24'
_chemical_formula_weight 1226.26
_chemical_name_systematic
;
\m-Pyrazine-bis[tetraaquacadmium(II)]
\m-pyrazine-bis[tetraacetatocadmium(II)]
;
_space_group_IT_number 140
_symmetry_cell_setting tetragonal
_symmetry_space_group_name_Hall '-I 4 2c'
_symmetry_space_group_name_H-M 'I 4/m c m'
_atom_sites_solution_hydrogens geom
_atom_sites_solution_primary direct
_atom_sites_solution_secondary difmap
_audit_creation_method SHELXL-97
_cell_angle_alpha 90.00
_cell_angle_beta 90.00
_cell_angle_gamma 90.00
_cell_formula_units_Z 2
_cell_length_a 16.7103(4)
_cell_length_b 16.7103(4)
_cell_length_c 7.3533(2)
_cell_measurement_reflns_used 1246
_cell_measurement_temperature 100.00(10)
_cell_measurement_theta_max 34.98
_cell_measurement_theta_min 1.72
_cell_volume 2053.29(9)
_computing_cell_refinement 'APEX2 (Bruker, 2005)'
_computing_data_collection 'APEX2 (Bruker, 2005)'
_computing_data_reduction 'SAINT (Bruker, 2005)'
_computing_molecular_graphics 'SHELXTL (Sheldrick, 2008)'
_computing_publication_material
;
SHELXTL (Sheldrick, 2008) and PLATON (Spek, 2003)
;
_computing_structure_refinement 'SHELXTL (Sheldrick, 2008)'
_computing_structure_solution 'SHELXTL (Sheldrick, 2008)'
_diffrn_ambient_temperature 100.00(10)
_diffrn_detector_area_resol_mean 8.33
_diffrn_measured_fraction_theta_full 0.999
_diffrn_measured_fraction_theta_max 0.999
_diffrn_measurement_device_type
;
Bruker SMART APEXII CCD area-detector
;
_diffrn_measurement_method \w
_diffrn_radiation_monochromator graphite
_diffrn_radiation_source 'fine-focus sealed tube'
_diffrn_radiation_type MoK\a
_diffrn_radiation_wavelength 0.71073
_diffrn_reflns_av_R_equivalents 0.0374
_diffrn_reflns_av_sigmaI/netI 0.0199
_diffrn_reflns_limit_h_max 26
_diffrn_reflns_limit_h_min -26
_diffrn_reflns_limit_k_max 26
_diffrn_reflns_limit_k_min -26
_diffrn_reflns_limit_l_max 11
_diffrn_reflns_limit_l_min -11
_diffrn_reflns_number 12617
_diffrn_reflns_theta_full 34.98
_diffrn_reflns_theta_max 34.98
_diffrn_reflns_theta_min 1.72
_diffrn_standards_number 0
_exptl_absorpt_coefficient_mu 2.132
_exptl_absorpt_correction_T_max 0.8954
_exptl_absorpt_correction_T_min 0.3711
_exptl_absorpt_correction_type multi-scan
_exptl_absorpt_process_details '(SADABS; Bruker, 2005)'
_exptl_crystal_colour Colourless
_exptl_crystal_density_diffrn 1.983
_exptl_crystal_density_method 'not measured'
_exptl_crystal_description Needle
_exptl_crystal_F_000 1208
_exptl_crystal_size_max 0.58
_exptl_crystal_size_mid 0.08
_exptl_crystal_size_min 0.05
_refine_diff_density_max 0.588
_refine_diff_density_min -0.436
_refine_ls_extinction_method none
_refine_ls_goodness_of_fit_ref 1.062
_refine_ls_hydrogen_treatment mixed
_refine_ls_matrix_type full
_refine_ls_number_parameters 73
_refine_ls_number_reflns 1246
_refine_ls_number_restraints 2
_refine_ls_restrained_S_all 1.061
_refine_ls_R_factor_all 0.0189
_refine_ls_R_factor_gt 0.0158
_refine_ls_shift/su_max 0.002
_refine_ls_shift/su_mean 0.000
_refine_ls_structure_factor_coef Fsqd
_refine_ls_weighting_details 'calc w=1/[\s^2^(Fo^2^)+(0.0089P)^2^+1.5621P] where P=(Fo^2^+2Fc^2^)/3'
_refine_ls_weighting_scheme calc
_refine_ls_wR_factor_gt 0.0325
_refine_ls_wR_factor_ref 0.0336
_reflns_number_gt 1145
_reflns_number_total 1246
_reflns_threshold_expression I>2\s(I)
_cod_data_source_file ci2576.cif
_cod_data_source_block I
_cod_depositor_comments
;
The following automatic conversions were performed:
'_symmetry_cell_setting' value 'Tetragonal' changed to 'tetragonal'
according to '/home/saulius/struct/CIF-dictionaries/cif_core.dic'
dictionary named 'cif_core.dic' version 2.4.1 from 2010-06-29.

Automatic conversion script
Id: cif_fix_enum 1527 2010-12-29 10:47:43Z saulius 

The following automatic conversions were performed:

'_symmetry_cell_setting' value 'Tetragonal' changed to 'tetragonal'
according to /home/saulius/struct/CIF-dictionaries/cif_core.dic
dictionary named 'cif_core.dic' version 2.4.1 from 2010-06-29.

Automatic conversion script
Id: cif_fix_values 1715 2011-07-08 13:25:40Z adriana 
;
_cod_database_code 2218078
_cod_database_fobs_code 2218078

loop_
_symmetry_equiv_pos_as_xyz
'x, y, z'
'-y, x, z'
'-x, -y, z'
'y, -x, z'
'x, -y, -z+1/2'
'y, x, -z+1/2'
'-x, y, -z+1/2'
'-y, -x, -z+1/2'
'x+1/2, y+1/2, z+1/2'
'-y+1/2, x+1/2, z+1/2'
'-x+1/2, -y+1/2, z+1/2'
'y+1/2, -x+1/2, z+1/2'
'x+1/2, -y+1/2, -z+1'
'y+1/2, x+1/2, -z+1'
'-x+1/2, y+1/2, -z+1'
'-y+1/2, -x+1/2, -z+1'
'-x, -y, -z'
'y, -x, -z'
'x, y, -z'
'-y, x, -z'
'-x, y, z-1/2'
'-y, -x, z-1/2'
'x, -y, z-1/2'
'y, x, z-1/2'
'-x+1/2, -y+1/2, -z+1/2'
'y+1/2, -x+1/2, -z+1/2'
'x+1/2, y+1/2, -z+1/2'
'-y+1/2, x+1/2, -z+1/2'
'-x+1/2, y+1/2, z'
'-y+1/2, -x+1/2, z'
'x+1/2, -y+1/2, z'
'y+1/2, x+1/2, z'

loop_
_atom_site_type_symbol
_atom_site_label
_atom_site_fract_x
_atom_site_fract_y
_atom_site_fract_z
_atom_site_U_iso_or_equiv
_atom_site_adp_type
_atom_site_calc_flag
_atom_site_refinement_flags
_atom_site_occupancy
_atom_site_disorder_assembly
_atom_site_disorder_group
Cd Cd1 0.158218(5) 0.341782(5) 0.0000 0.01214(4) Uani d S 1 . .
O O1 0.16811(7) 0.21686(8) 0.1438(2) 0.0156(2) Uani d P 0.50 A 1
O O2 0.04830(8) 0.27097(9) 0.1708(2) 0.0183(3) Uani d P 0.50 A 1
C C2 0.09773(11) 0.21621(11) 0.2069(3) 0.0144(3) Uani d P 0.50 A 1
C C3 0.07138(12) 0.14714(12) 0.3238(3) 0.0212(4) Uani d P 0.50 A 1
H H3A 0.0344 0.1659 0.4142 0.036(9) Uiso calc PR 0.50 A 1
H H3B 0.1172 0.1240 0.3825 0.038(8) Uiso calc PR 0.50 A 1
H H3C 0.0458 0.1075 0.2493 0.031(8) Uiso calc PR 0.50 A 1
O O1W 0.11198(8) 0.28563(8) 0.2621(2) 0.0170(3) Uani d PD 0.50 A 2
H H1W1 0.0654(4) 0.2746(17) 0.262(4) 0.020(7) Uiso d PD 0.50 B 2
H H2W1 0.1447(16) 0.2523(16) 0.287(5) 0.055(11) Uiso d PD 0.50 C 2
N N1 0.05890(6) 0.44110(6) 0.0000 0.0131(3) Uani d S 1 A .
C C1 -0.01905(7) 0.42237(7) 0.0000 0.0144(2) Uani d S 1 . .
H H1A -0.0354 0.3673 0.0000 0.017 Uiso d SR 1 A .

loop_
_atom_site_aniso_label
_atom_site_aniso_U_11
_atom_site_aniso_U_22
_atom_site_aniso_U_33
_atom_site_aniso_U_12
_atom_site_aniso_U_13
_atom_site_aniso_U_23
Cd1 0.00955(4) 0.00955(4) 0.01731(7) 0.00080(4) 0.000 0.000
O1 0.0119(5) 0.0133(5) 0.0216(7) 0.0003(4) 0.0008(5) 0.0015(5)
O2 0.0137(6) 0.0151(6) 0.0260(8) 0.0028(5) 0.0007(6) 0.0037(5)
C2 0.0131(7) 0.0118(7) 0.0181(8) -0.0016(5) -0.0025(6) 0.0004(6)
C3 0.0189(9) 0.0195(9) 0.0251(10) -0.0014(7) 0.0006(7) 0.0074(8)
O1W 0.0121(5) 0.0156(6) 0.0233(7) 0.0022(5) 0.0023(5) 0.0030(5)
N1 0.0119(4) 0.0119(4) 0.0155(7) 0.0010(5) 0.000 0.000
C1 0.0122(5) 0.0113(5) 0.0196(6) 0.0004(4) 0.000 0.000

loop_
_atom_type_symbol
_atom_type_description
_atom_type_scat_dispersion_real
_atom_type_scat_dispersion_imag
_atom_type_scat_source
C C 0.0033 0.0016 'International Tables Vol C Tables 4.2.6.8 and 6.1.1.4'
H H 0.0000 0.0000 'International Tables Vol C Tables 4.2.6.8 and 6.1.1.4'
N N 0.0061 0.0033 'International Tables Vol C Tables 4.2.6.8 and 6.1.1.4'
O O 0.0106 0.0060 'International Tables Vol C Tables 4.2.6.8 and 6.1.1.4'
Cd Cd -0.8075 1.2024 'International Tables Vol C Tables 4.2.6.8 and 6.1.1.4'

loop_
_geom_angle_atom_site_label_1
_geom_angle_atom_site_label_2
_geom_angle_atom_site_label_3
_geom_angle_site_symmetry_1
_geom_angle_site_symmetry_3
_geom_angle
O1W Cd1 O1W . 30 64.15(8)
O1W Cd1 O1W . 16_554 174.10(7)
O1W Cd1 O1W 30 16_554 115.52(8)
O1W Cd1 O1W . 19 115.51(8)
O1W Cd1 O1W 30 19 174.10(7)
O1W Cd1 O1W 16_554 19 64.15(8)
O1 Cd1 O1 . 30 70.82(6)
O1 Cd1 O1 . 16_554 94.46(6)
O1 Cd1 O1 30 16_554 53.57(7)
O1 Cd1 O1 . 19 53.57(7)
O1 Cd1 O1 30 19 94.46(6)
O1 Cd1 O1 16_554 19 70.82(6)
O1W Cd1 N1 . . 92.95(3)
O1W Cd1 N1 30 . 92.95(3)
O1W Cd1 N1 16_554 . 92.95(3)
O1W Cd1 N1 19 . 92.95(3)
O1 Cd1 N1 . . 132.77(3)
O1 Cd1 N1 30 . 132.77(3)
O1 Cd1 N1 16_554 . 132.77(3)
O1 Cd1 N1 19 . 132.77(3)
O1 Cd1 O2 . 30 113.02(5)
O1 Cd1 O2 30 30 53.77(4)
O1 Cd1 O2 16_554 30 81.84(5)
O1 Cd1 O2 19 30 147.15(4)
N1 Cd1 O2 . 30 79.43(3)
O1 Cd1 O2 . 16_554 147.15(4)
O1 Cd1 O2 30 16_554 81.84(5)
O1 Cd1 O2 16_554 16_554 53.77(4)
O1 Cd1 O2 19 16_554 113.02(5)
N1 Cd1 O2 . 16_554 79.43(3)
O2 Cd1 O2 30 16_554 59.77(8)
O1 Cd1 O2 . . 53.77(4)
O1 Cd1 O2 30 . 113.02(5)
O1 Cd1 O2 16_554 . 147.15(4)
O1 Cd1 O2 19 . 81.84(5)
N1 Cd1 O2 . . 79.43(3)
O2 Cd1 O2 30 . 115.86(8)
O2 Cd1 O2 16_554 . 158.87(6)
C2 O1 Cd1 . . 96.17(11)
C2 O2 Cd1 . . 88.18(11)
O2 C2 O1 . . 121.73(17)
O2 C2 C3 . . 119.02(16)
O1 C2 C3 . . 119.23(16)
Cd1 O1W H1W1 . . 115(2)
Cd1 O1W H2W1 . . 104(3)
H1W1 O1W H2W1 . . 120(3)
C1 N1 C1 30 . 117.01(15)
C1 N1 Cd1 30 . 121.49(8)
C1 N1 Cd1 . . 121.49(8)
N1 C1 C1 . 14_454 121.50(8)
N1 C1 H1A . . 120.0
C1 C1 H1A 14_454 . 118.5

loop_
_geom_bond_atom_site_label_1
_geom_bond_atom_site_label_2
_geom_bond_site_symmetry_2
_geom_bond_distance
Cd1 O1W . 2.2782(15)
Cd1 O1W 30 2.2783(15)
Cd1 O1W 16_554 2.2783(15)
Cd1 O1W 19 2.2783(15)
Cd1 O1 . 2.3458(14)
Cd1 O1 30 2.3458(14)
Cd1 O1 16_554 2.3458(14)
Cd1 O1 19 2.3458(14)
Cd1 N1 . 2.3470(15)
Cd1 O2 30 2.5200(14)
Cd1 O2 16_554 2.5200(14)
Cd1 O2 . 2.5200(14)
O1 C2 . 1.264(2)
O2 C2 . 1.261(2)
C2 C3 . 1.505(3)
C3 H3A . 0.96
C3 H3B . 0.96
C3 H3C . 0.96
O1W H1W1 . 0.8000(10)
O1W H2W1 . 0.8000(10)
N1 C1 30 1.3396(15)
N1 C1 . 1.3397(15)
C1 C1 14_454 1.384(2)
C1 H1A . 0.96

loop_
_geom_hbond_atom_site_label_D
_geom_hbond_atom_site_label_H
_geom_hbond_atom_site_label_A
_geom_hbond_site_symmetry_A
_geom_hbond_distance_DH
_geom_hbond_distance_HA
_geom_hbond_distance_DA
_geom_hbond_angle_DHA
_geom_hbond_publ_flag
C1 H1A O2 1_555 0.96 2.47 3.0405(18) 118 y
C1 H1A O1W 7_555 0.96 2.56 3.2700(17) 131 y
C1 H1A O2 19_555 0.96 2.47 3.0405(18) 118 y
C1 H1A O1W 21_555 0.96 2.56 3.2700(17) 131 y

loop_
_geom_torsion_atom_site_label_1
_geom_torsion_atom_site_label_2
_geom_torsion_atom_site_label_3
_geom_torsion_atom_site_label_4
_geom_torsion_site_symmetry_1
_geom_torsion_site_symmetry_4
_geom_torsion
O1 Cd1 O1 C2 30 . 137.93(10)
O1 Cd1 O1 C2 16_554 . -173.19(14)
O1 Cd1 O1 C2 19 . -111.03(11)
N1 Cd1 O1 C2 . . 6.81(14)
O2 Cd1 O1 C2 30 . 103.79(12)
O2 Cd1 O1 C2 16_554 . 173.28(11)
O2 Cd1 O1 C2 . . -2.25(11)
O1 Cd1 O2 C2 . . 2.24(11)
O1 Cd1 O2 C2 30 . -38.85(13)
O1 Cd1 O2 C2 16_554 . 19.05(17)
O1 Cd1 O2 C2 19 . 52.55(12)
N1 Cd1 O2 C2 . . -171.01(12)
O2 Cd1 O2 C2 30 . -98.33(12)
O2 Cd1 O2 C2 16_554 . -171.01(12)
Cd1 O2 C2 O1 . . -3.94(19)
Cd1 O2 C2 C3 . . 177.83(17)
Cd1 O1 C2 O2 . . 4.3(2)
Cd1 O1 C2 C3 . . -177.52(16)
O1W Cd1 N1 C1 . 30 122.12(4)
O1W Cd1 N1 C1 30 30 57.88(4)
O1W Cd1 N1 C1 16_554 30 -57.88(4)
O1W Cd1 N1 C1 19 30 -122.12(4)
O1 Cd1 N1 C1 . 30 142.13(5)
O1 Cd1 N1 C1 30 30 37.87(5)
O1 Cd1 N1 C1 16_554 30 -37.87(5)
O1 Cd1 N1 C1 19 30 -142.13(5)
O2 Cd1 N1 C1 30 30 30.46(4)
O2 Cd1 N1 C1 16_554 30 -30.46(4)
O2 Cd1 N1 C1 . 30 149.54(4)
O1W Cd1 N1 C1 . . -57.88(4)
O1W Cd1 N1 C1 30 . -122.12(4)
O1W Cd1 N1 C1 16_554 . 122.12(4)
O1W Cd1 N1 C1 19 . 57.88(4)
O1 Cd1 N1 C1 . . -37.87(5)
O1 Cd1 N1 C1 30 . -142.13(5)
O1 Cd1 N1 C1 16_554 . 142.13(5)
O1 Cd1 N1 C1 19 . 37.87(5)
O2 Cd1 N1 C1 30 . -149.54(4)
O2 Cd1 N1 C1 16_554 . 149.54(4)
O2 Cd1 N1 C1 . . -30.46(4)
C1 N1 C1 C1 30 14_454 0.0
Cd1 N1 C1 C1 . 14_454 180.0
